data_2016564
loop_
_publ_author_name
'Poto\<c\<n\'ak, Ivan'
'\<Spilovsk\'y, Martin'
'Tr\'avn\'i\<cek, Zden\<ek'

_publ_section_title
;Low-dimensional compounds containing cyano groups. XVI.
 (Dicyanamido-\k<i>N</i>^1^)bis(1,10-phenanthroline-\k^2^<i>N</i>,<i>N</i>')copper(II)
 tetrafluoridoborate
;
_journal_coeditor_code SF3073
_journal_issue 4
_journal_name_full 'Acta Crystallographica Section C'
_journal_page_first m161
_journal_page_last m163
_journal_paper_doi 10.1107/S0108270108005970
_journal_volume 64
_journal_year 2008
_chemical_formula_iupac '[Cu (C2 N3) (C12 H8 N2)2] B F4'
_chemical_formula_moiety 'C26 H16 Cu N7 + , B F4 -'
_chemical_formula_sum 'C26 H16 B Cu F4 N7'
_chemical_formula_weight 576.81
_chemical_name_systematic
;
(Dicyanamido-\kN')bis(1,10-phenanthroline-\k^2^N,N')copper(II)
tetrafluoridoborate
;
_space_group_IT_number 2
_symmetry_cell_setting triclinic
_symmetry_space_group_name_Hall '-P 1'
_symmetry_space_group_name_H-M 'P -1'
_atom_sites_solution_hydrogens geom
_atom_sites_solution_primary direct
_atom_sites_solution_secondary difmap
_audit_creation_method SHELXL97
_cell_angle_alpha 92.344(7)
_cell_angle_beta 96.656(8)
_cell_angle_gamma 103.097(8)
_cell_formula_units_Z 2
_cell_length_a 8.0601(8)
_cell_length_b 9.2246(9)
_cell_length_c 16.4286(15)
_cell_measurement_reflns_used 6660
_cell_measurement_temperature 110(2)
_cell_measurement_theta_max 31.6657
_cell_measurement_theta_min 2.6079
_cell_volume 1178.8(2)
_computing_cell_refinement 'CrysAlis RED (Oxford Diffraction, 2007)'
_computing_data_collection 'CrysAlis CCD (Oxford Diffraction, 2007)'
_computing_data_reduction 'CrysAlis RED (Oxford Diffraction, 2007)'
_computing_molecular_graphics 'DIAMOND (Brandenburg, 2001)'
_computing_publication_material
;
PARST (Nardelli, 1983) and SHELXL97 (Sheldrick, 2008)
;
_computing_structure_refinement 'SHELXL97 (Sheldrick, 2008)'
_computing_structure_solution 'SHELXS97 (Sheldrick, 2008)'
_diffrn_ambient_temperature 110(2)
_diffrn_detector_area_resol_mean 8.3611
_diffrn_measured_fraction_theta_full 0.994
_diffrn_measured_fraction_theta_max 0.994
_diffrn_measurement_device_type 'Oxford Diffraction MODEL? CCD'
_diffrn_measurement_method 'Rotation method data acquisition using \w scans'
_diffrn_radiation_monochromator graphite
_diffrn_radiation_source 'Enhance (Mo) X-ray Source'
_diffrn_radiation_type MoK\a
_diffrn_radiation_wavelength 0.71073
_diffrn_reflns_av_R_equivalents 0.0222
_diffrn_reflns_av_sigmaI/netI 0.0286
_diffrn_reflns_limit_h_max 9
_diffrn_reflns_limit_h_min -8
_diffrn_reflns_limit_k_max 10
_diffrn_reflns_limit_k_min -10
_diffrn_reflns_limit_l_max 18
_diffrn_reflns_limit_l_min -19
_diffrn_reflns_number 8578
_diffrn_reflns_theta_full 25.00
_diffrn_reflns_theta_max 25.00
_diffrn_reflns_theta_min 2.62
_exptl_absorpt_coefficient_mu 0.991
_exptl_absorpt_correction_T_max 0.7554
_exptl_absorpt_correction_T_min 0.6927
_exptl_absorpt_correction_type multi-scan
_exptl_absorpt_process_details '(CrysAlis RED; Oxford Diffraction, 2007)'
_exptl_crystal_colour blue
_exptl_crystal_density_diffrn 1.625
_exptl_crystal_density_method 'not measured'
_exptl_crystal_description prism
_exptl_crystal_F_000 582
_exptl_crystal_size_max 0.40
_exptl_crystal_size_mid 0.35
_exptl_crystal_size_min 0.30
_refine_diff_density_max 0.979
_refine_diff_density_min -0.403
_refine_ls_extinction_method none
_refine_ls_goodness_of_fit_ref 1.001
_refine_ls_hydrogen_treatment constr
_refine_ls_matrix_type full
_refine_ls_number_parameters 352
_refine_ls_number_reflns 4116
_refine_ls_number_restraints 0
_refine_ls_restrained_S_all 1.001
_refine_ls_R_factor_all 0.0480
_refine_ls_R_factor_gt 0.0405
_refine_ls_shift/su_max 0.000
_refine_ls_shift/su_mean 0.000
_refine_ls_structure_factor_coef Fsqd
_refine_ls_weighting_details 'calc w = 1/[\s^2^(Fo^2^)+(0.0901P)^2^+0.3012P] where P=(Fo^2^+2Fc^2^)/3'
_refine_ls_weighting_scheme calc
_refine_ls_wR_factor_gt 0.1113
_refine_ls_wR_factor_ref 0.1192
_reflns_number_gt 3555
_reflns_number_total 4116
_reflns_threshold_expression I>2\s(I)
_cod_data_source_file sf3073.cif
_cod_data_source_block I
_cod_database_code 2016564
_cod_database_fobs_code 2016564

loop_
_symmetry_equiv_pos_as_xyz
'x, y, z'
'-x, -y, -z'

loop_
_atom_site_type_symbol
_atom_site_label
_atom_site_fract_x
_atom_site_fract_y
_atom_site_fract_z
_atom_site_U_iso_or_equiv
_atom_site_adp_type
_atom_site_calc_flag
_atom_site_refinement_flags
_atom_site_occupancy
Cu Cu1 0.53373(4) 0.42489(4) 0.255605(19) 0.01979(14) Uani d . 1
C C1 0.1535(4) 0.3993(3) 0.22133(16) 0.0218(6) Uani d . 1
C C2 -0.0715(4) 0.2322(4) 0.15261(19) 0.0279(7) Uani d . 1
N N1 0.2962(3) 0.4577(3) 0.23778(15) 0.0268(6) Uani d . 1
N N2 -0.1389(4) 0.1325(3) 0.10656(19) 0.0434(7) Uani d . 1
N N3 -0.0102(3) 0.3475(3) 0.20629(17) 0.0325(6) Uani d . 1
N N10 0.4887(3) 0.3019(3) 0.14893(14) 0.0218(5) Uani d . 1
N N20 0.7108(3) 0.5639(3) 0.18836(14) 0.0217(5) Uani d . 1
N N30 0.5900(3) 0.5510(2) 0.36071(14) 0.0185(5) Uani d . 1
N N40 0.6581(3) 0.2900(2) 0.32343(14) 0.0197(5) Uani d . 1
C C11 0.5802(3) 0.3626(3) 0.08939(16) 0.0206(6) Uani d . 1
C C12 0.3698(4) 0.1740(3) 0.12968(19) 0.0275(7) Uani d . 1
H H12 0.3052 0.1305 0.1710 0.033 Uiso calc R 1
C C13 0.3380(4) 0.1030(3) 0.05143(18) 0.0288(7) Uani d . 1
H H13 0.2523 0.0128 0.0397 0.035 Uiso calc R 1
C C14 0.4308(4) 0.1634(3) -0.00906(18) 0.0275(7) Uani d . 1
H H14 0.4098 0.1156 -0.0628 0.033 Uiso calc R 1
C C15 0.5572(4) 0.2969(3) 0.00945(17) 0.0246(6) Uani d . 1
C C16 0.6637(4) 0.3676(4) -0.04881(18) 0.0287(7) Uani d . 1
H H16 0.6507 0.3229 -0.1030 0.034 Uiso calc R 1
C C21 0.7025(3) 0.5023(3) 0.11121(17) 0.0210(6) Uani d . 1
C C22 0.8249(4) 0.6927(3) 0.20958(19) 0.0261(6) Uani d . 1
H H22 0.8341 0.7364 0.2638 0.031 Uiso calc R 1
C C23 0.9316(4) 0.7662(4) 0.15555(19) 0.0323(7) Uani d . 1
H H23 1.0112 0.8580 0.1731 0.039 Uiso calc R 1
C C24 0.9210(4) 0.7059(4) 0.0777(2) 0.0322(7) Uani d . 1
H H24 0.9918 0.7559 0.0403 0.039 Uiso calc R 1
C C25 0.8043(3) 0.5688(3) 0.05290(18) 0.0260(7) Uani d . 1
C C26 0.7822(4) 0.4967(4) -0.02750(19) 0.0305(7) Uani d . 1
H H26 0.8523 0.5405 -0.0668 0.037 Uiso calc R 1
C C31 0.6781(3) 0.4922(3) 0.42110(16) 0.0180(6) Uani d . 1
C C32 0.5504(3) 0.6805(3) 0.37700(18) 0.0222(6) Uani d . 1
H H32 0.4873 0.7212 0.3350 0.027 Uiso calc R 1
C C33 0.5985(3) 0.7586(3) 0.45389(18) 0.0229(6) Uani d . 1
H H33 0.5696 0.8516 0.4634 0.028 Uiso calc R 1
C C34 0.6877(3) 0.7006(3) 0.51559(18) 0.0227(6) Uani d . 1
H H34 0.7207 0.7528 0.5681 0.027 Uiso calc R 1
C C35 0.7299(3) 0.5627(3) 0.50017(17) 0.0205(6) Uani d . 1
C C36 0.8182(3) 0.4895(3) 0.56035(17) 0.0236(6) Uani d . 1
H H36 0.8536 0.5355 0.6143 0.028 Uiso calc R 1
C C41 0.7142(3) 0.3509(3) 0.40137(17) 0.0184(6) Uani d . 1
C C42 0.6930(4) 0.1610(3) 0.30299(19) 0.0250(6) Uani d . 1
H H42 0.6536 0.1169 0.2489 0.030 Uiso calc R 1
C C43 0.7853(4) 0.0871(3) 0.3575(2) 0.0291(7) Uani d . 1
H H43 0.8116 -0.0035 0.3398 0.035 Uiso calc R 1
C C44 0.8376(4) 0.1460(3) 0.4363(2) 0.0282(7) Uani d . 1
H H44 0.8976 0.0950 0.4743 0.034 Uiso calc R 1
C C45 0.8023(3) 0.2827(3) 0.46114(18) 0.0216(6) Uani d . 1
C C46 0.8524(3) 0.3553(3) 0.54158(18) 0.0254(7) Uani d . 1
H H46 0.9107 0.3088 0.5827 0.030 Uiso calc R 1
B B1 0.2497(4) 0.9758(4) 0.3295(2) 0.0268(7) Uani d . 1
F F1 0.2440(2) 1.1165(2) 0.30280(11) 0.0356(4) Uani d . 1
F F2 0.3077(2) 0.8958(2) 0.26954(12) 0.0421(5) Uani d . 1
F F3 0.0841(2) 0.9025(2) 0.34271(12) 0.0381(5) Uani d . 1
F F4 0.3598(2) 0.9905(2) 0.40227(11) 0.0343(4) Uani d . 1

loop_
_atom_site_aniso_label
_atom_site_aniso_U_11
_atom_site_aniso_U_22
_atom_site_aniso_U_33
_atom_site_aniso_U_12
_atom_site_aniso_U_13
_atom_site_aniso_U_23
Cu1 0.0178(2) 0.0210(2) 0.0190(2) 0.00179(14) 0.00242(13) -0.00076(14)
C1 0.0263(17) 0.0257(15) 0.0157(13) 0.0092(13) 0.0064(12) 0.0020(11)
C2 0.0180(14) 0.0380(18) 0.0281(16) 0.0055(13) 0.0051(13) 0.0060(15)
N1 0.0201(14) 0.0339(14) 0.0246(13) 0.0046(11) 0.0006(10) -0.0046(11)
N2 0.0279(15) 0.0491(18) 0.0467(18) 0.0009(13) -0.0030(13) -0.0062(15)
N3 0.0171(13) 0.0361(15) 0.0427(16) 0.0032(11) 0.0072(11) -0.0066(13)
N10 0.0205(12) 0.0213(12) 0.0229(12) 0.0031(10) 0.0034(10) 0.0017(10)
N20 0.0171(12) 0.0246(12) 0.0230(13) 0.0034(10) 0.0033(9) 0.0017(10)
N30 0.0130(11) 0.0187(12) 0.0227(12) 0.0015(9) 0.0022(9) 0.0019(9)
N40 0.0144(11) 0.0208(12) 0.0230(12) 0.0003(9) 0.0060(9) 0.0013(10)
C11 0.0187(14) 0.0273(15) 0.0186(14) 0.0112(12) 0.0020(11) 0.0022(12)
C12 0.0285(16) 0.0244(15) 0.0268(16) 0.0006(12) 0.0032(12) -0.0005(12)
C13 0.0307(16) 0.0251(16) 0.0276(16) 0.0027(13) 0.0006(13) -0.0047(13)
C14 0.0287(16) 0.0323(17) 0.0225(15) 0.0135(13) -0.0029(13) -0.0060(13)
C15 0.0200(14) 0.0341(17) 0.0224(15) 0.0122(12) 0.0022(11) 0.0025(12)
C16 0.0241(15) 0.0467(19) 0.0188(15) 0.0150(14) 0.0030(12) 0.0035(13)
C21 0.0147(13) 0.0277(15) 0.0225(14) 0.0077(11) 0.0030(11) 0.0062(12)
C22 0.0184(14) 0.0277(16) 0.0289(16) -0.0002(12) 0.0008(12) 0.0008(13)
C23 0.0210(15) 0.0354(18) 0.0356(18) -0.0041(13) 0.0035(13) 0.0070(14)
C24 0.0181(15) 0.0411(19) 0.0359(18) 0.0004(13) 0.0063(13) 0.0155(15)
C25 0.0157(14) 0.0380(17) 0.0266(16) 0.0085(12) 0.0044(12) 0.0119(13)
C26 0.0217(15) 0.050(2) 0.0242(16) 0.0124(14) 0.0087(12) 0.0119(14)
C31 0.0112(12) 0.0213(14) 0.0190(14) -0.0024(10) 0.0048(10) 0.0003(11)
C32 0.0155(13) 0.0233(14) 0.0269(15) 0.0010(11) 0.0046(11) 0.0033(12)
C33 0.0179(14) 0.0200(14) 0.0299(16) 0.0013(11) 0.0070(12) -0.0029(12)
C34 0.0150(13) 0.0261(15) 0.0242(15) -0.0018(12) 0.0063(11) -0.0029(12)
C35 0.0128(13) 0.0243(14) 0.0220(14) -0.0023(11) 0.0057(11) 0.0023(11)
C36 0.0136(13) 0.0342(16) 0.0202(14) -0.0010(12) 0.0026(11) 0.0048(12)
C41 0.0093(12) 0.0196(14) 0.0253(15) -0.0007(10) 0.0054(11) 0.0033(11)
C42 0.0218(15) 0.0239(15) 0.0295(16) 0.0022(12) 0.0102(12) 0.0016(12)
C43 0.0239(15) 0.0226(15) 0.0429(19) 0.0070(12) 0.0095(13) 0.0030(13)
C44 0.0182(14) 0.0258(16) 0.0417(19) 0.0045(12) 0.0061(13) 0.0128(14)
C45 0.0109(13) 0.0235(15) 0.0296(16) -0.0003(11) 0.0050(11) 0.0088(12)
C46 0.0131(14) 0.0341(17) 0.0273(16) 0.0008(12) 0.0021(11) 0.0099(13)
B1 0.0267(17) 0.0255(17) 0.0277(18) 0.0059(14) 0.0025(14) -0.0003(14)
F1 0.0482(11) 0.0292(10) 0.0315(10) 0.0103(8) 0.0090(8) 0.0089(8)
F2 0.0430(11) 0.0462(12) 0.0393(11) 0.0186(9) 0.0030(9) -0.0107(9)
F3 0.0244(9) 0.0370(10) 0.0512(12) 0.0028(8) 0.0024(8) 0.0130(9)
F4 0.0317(10) 0.0371(10) 0.0320(10) 0.0081(8) -0.0045(8) 0.0002(8)

loop_
_atom_type_symbol
_atom_type_description
_atom_type_scat_dispersion_real
_atom_type_scat_dispersion_imag
_atom_type_scat_source
C C 0.0033 0.0016 'International Tables Vol C Tables 4.2.6.8 and 6.1.1.4'
H H 0.0000 0.0000 'International Tables Vol C Tables 4.2.6.8 and 6.1.1.4'
B B 0.0013 0.0007 'International Tables Vol C Tables 4.2.6.8 and 6.1.1.4'
Cu Cu 0.3201 1.2651 'International Tables Vol C Tables 4.2.6.8 and 6.1.1.4'
F F 0.0171 0.0103 'International Tables Vol C Tables 4.2.6.8 and 6.1.1.4'
N N 0.0061 0.0033 'International Tables Vol C Tables 4.2.6.8 and 6.1.1.4'

loop_
_geom_angle_atom_site_label_1
_geom_angle_atom_site_label_2
_geom_angle_atom_site_label_3
_geom_angle
_geom_angle_publ_flag
N30 Cu1 N10 177.26(9) yes
N30 Cu1 N1 92.28(9) yes
N10 Cu1 N1 89.94(10) yes
N30 Cu1 N40 81.96(9) yes
N10 Cu1 N40 97.52(9) yes
N1 Cu1 N40 136.63(10) yes
N30 Cu1 N20 97.32(9) yes
N10 Cu1 N20 80.29(9) yes
N1 Cu1 N20 113.96(10) yes
N40 Cu1 N20 109.41(9) yes
N1 C1 N3 173.5(3) yes
N2 C2 N3 174.2(3) yes
C1 N1 Cu1 144.2(2) yes
C1 N3 C2 119.2(3) ?
C12 N10 C11 118.3(2) ?
C12 N10 Cu1 126.4(2) ?
C11 N10 Cu1 115.12(18) ?
C22 N20 C21 117.5(2) ?
C22 N20 Cu1 131.8(2) ?
C21 N20 Cu1 110.66(18) ?
C32 N30 C31 118.8(2) ?
C32 N30 Cu1 127.82(19) ?
C31 N30 Cu1 113.37(17) ?
C42 N40 C41 117.8(2) ?
C42 N40 Cu1 130.9(2) ?
C41 N40 Cu1 111.29(17) ?
N10 C11 C15 122.9(3) ?
N10 C11 C21 116.9(2) ?
C15 C11 C21 120.1(3) ?
N10 C12 C13 122.2(3) ?
N10 C12 H12 118.9 ?
C13 C12 H12 118.9 ?
C14 C13 C12 119.8(3) ?
C14 C13 H13 120.1 ?
C12 C13 H13 120.1 ?
C13 C14 C15 119.2(3) ?
C13 C14 H14 120.4 ?
C15 C14 H14 120.4 ?
C11 C15 C14 117.5(3) ?
C11 C15 C16 118.9(3) ?
C14 C15 C16 123.6(3) ?
C26 C16 C15 120.9(3) ?
C26 C16 H16 119.6 ?
C15 C16 H16 119.6 ?
N20 C21 C25 123.4(3) ?
N20 C21 C11 117.0(2) ?
C25 C21 C11 119.6(3) ?
N20 C22 C23 122.8(3) ?
N20 C22 H22 118.6 ?
C23 C22 H22 118.6 ?
C24 C23 C22 119.7(3) ?
C24 C23 H23 120.2 ?
C22 C23 H23 120.2 ?
C23 C24 C25 119.6(3) ?
C23 C24 H24 120.2 ?
C25 C24 H24 120.2 ?
C21 C25 C24 117.0(3) ?
C21 C25 C26 119.1(3) ?
C24 C25 C26 124.0(3) ?
C16 C26 C25 121.4(3) ?
C16 C26 H26 119.3 ?
C25 C26 H26 119.3 ?
N30 C31 C35 122.7(2) ?
N30 C31 C41 116.9(2) ?
C35 C31 C41 120.4(2) ?
N30 C32 C33 122.1(3) ?
N30 C32 H32 118.9 ?
C33 C32 H32 118.9 ?
C34 C33 C32 119.7(3) ?
C34 C33 H33 120.1 ?
C32 C33 H33 120.1 ?
C33 C34 C35 119.3(3) ?
C33 C34 H34 120.4 ?
C35 C34 H34 120.4 ?
C31 C35 C34 117.4(3) ?
C31 C35 C36 118.4(3) ?
C34 C35 C36 124.2(3) ?
C46 C36 C35 121.1(3) ?
C46 C36 H36 119.5 ?
C35 C36 H36 119.5 ?
N40 C41 C45 123.6(2) ?
N40 C41 C31 116.5(2) ?
C45 C41 C31 119.9(3) ?
N40 C42 C43 122.8(3) ?
N40 C42 H42 118.6 ?
C43 C42 H42 118.6 ?
C44 C43 C42 119.5(3) ?
C44 C43 H43 120.3 ?
C42 C43 H43 120.3 ?
C43 C44 C45 119.8(3) ?
C43 C44 H44 120.1 ?
C45 C44 H44 120.1 ?
C41 C45 C44 116.5(3) ?
C41 C45 C46 118.9(3) ?
C44 C45 C46 124.6(3) ?
C36 C46 C45 121.2(3) ?
C36 C46 H46 119.4 ?
C45 C46 H46 119.4 ?
F4 B1 F1 109.9(3) ?
F4 B1 F2 109.7(3) ?
F1 B1 F2 109.1(3) ?
F4 B1 F3 109.4(3) ?
F1 B1 F3 108.4(3) ?
F2 B1 F3 110.3(3) ?

loop_
_geom_bond_atom_site_label_1
_geom_bond_atom_site_label_2
_geom_bond_distance
_geom_bond_publ_flag
Cu1 N30 1.989(2) yes
Cu1 N10 1.998(2) yes
Cu1 N1 1.996(2) yes
Cu1 N40 2.053(2) yes
Cu1 N20 2.134(2) yes
C1 N1 1.150(4) yes
C1 N3 1.288(4) yes
C2 N2 1.155(4) yes
C2 N3 1.318(4) yes
N10 C12 1.341(4) ?
N10 C11 1.356(4) ?
N20 C22 1.332(4) ?
N20 C21 1.356(4) ?
N30 C32 1.329(4) ?
N30 C31 1.356(3) ?
N40 C42 1.323(4) ?
N40 C41 1.361(4) ?
C11 C15 1.398(4) ?
C11 C21 1.438(4) ?
C12 C13 1.388(4) ?
C12 H12 0.9500 ?
C13 C14 1.374(4) ?
C13 H13 0.9500 ?
C14 C15 1.406(4) ?
C14 H14 0.9500 ?
C15 C16 1.437(4) ?
C16 C26 1.351(5) ?
C16 H16 0.9500 ?
C21 C25 1.403(4) ?
C22 C23 1.396(4) ?
C22 H22 0.9500 ?
C23 C24 1.359(5) ?
C23 H23 0.9500 ?
C24 C25 1.407(4) ?
C24 H24 0.9500 ?
C25 C26 1.428(4) ?
C26 H26 0.9500 ?
C31 C35 1.402(4) ?
C31 C41 1.431(4) ?
C32 C33 1.397(4) ?
C32 H32 0.9500 ?
C33 C34 1.371(4) ?
C33 H33 0.9500 ?
C34 C35 1.410(4) ?
C34 H34 0.9500 ?
C35 C36 1.431(4) ?
C36 C46 1.359(4) ?
C36 H36 0.9500 ?
C41 C45 1.398(4) ?
C42 C43 1.394(4) ?
C42 H42 0.9500 ?
C43 C44 1.365(4) ?
C43 H43 0.9500 ?
C44 C45 1.409(4) ?
C44 H44 0.9500 ?
C45 C46 1.428(4) ?
C46 H46 0.9500 ?
B1 F4 1.387(4) ?
B1 F1 1.395(4) ?
B1 F2 1.392(4) ?
B1 F3 1.399(4) ?

loop_
_geom_hbond_atom_site_label_D
_geom_hbond_atom_site_label_H
_geom_hbond_atom_site_label_A
_geom_hbond_site_symmetry_A
_geom_hbond_distance_DH
_geom_hbond_distance_HA
_geom_hbond_distance_DA
_geom_hbond_angle_DHA
C33 H33 F4 . 0.95 2.49 3.261(3) 138
C32 H32 F2 . 0.95 2.59 3.484(3) 158
C46 H46 F3 2_666 0.95 2.35 3.198(3) 148
C33 H33 F4 2_676 0.95 2.53 3.173(3) 125
C34 H34 F1 2_676 0.95 2.35 3.292(3) 171
C12 H12 F1 1_545 0.95 2.28 3.154(4) 153
C22 H22 F3 1_655 0.95 2.43 3.107(3) 128
C43 H43 F3 1_645 0.95 2.53 3.274(3) 135
